data_9017897
loop_
_publ_author_name
'Tomioka, N.'
'Bindi, L.'
'Okuchi, T.'
'Miyahara, M.'
'Iitaka, T.'
'Li, Z.'
'Kawatsu, T.'
'Xie, X.'
'Purevjav, N.'
'Tani, R.'
'Kodama, Y.'

_publ_section_title
;
 Poirierite, a dense metastable polymorph of magnesium iron silicate
 in shocked meteorites
;
_journal_name_full 'Communications Earth & Environment'
_journal_page_last 16
_journal_volume 2
_journal_year 2021
_chemical_compound_source 'Suizhou L6 chondrite'
_chemical_formula_sum 'Fe0.038 Mg1.962 O4 Si'
_chemical_name_mineral Poirierite
_space_group_IT_number 51
_space_group_name_Hall '-P 2a 2a'
_space_group_name_H-M_alt 'P m m a'
_symmetry_space_group_name_H-M 'P m m a'
_cell_angle_alpha 90
_cell_angle_beta 90
_cell_angle_gamma 90
_cell_length_a 5.802
_cell_length_b 2.905
_cell_length_c 8.411
_cell_formula_units_Z 2
_cell_volume 141.766
_database_code_amcsd 0020922
_exptl_crystal_density_diffrn 3.324
_cod_data_source_file inputs/fixed/split/14670.cif
_cod_data_source_block 14670
_cod_original_formula_sum 'Mg1.962 Fe.038 Si O4'
_cod_database_code 9017897

loop_
_space_group_symop_operation_xyz
x,y,z
x,-y,z
-x,y,-z
1/2-x,y,z
1/2+x,-y,-z
1/2+x,y,-z
1/2-x,-y,z
-x,-y,-z

loop_
_atom_site_label
_atom_site_fract_x
_atom_site_fract_y
_atom_site_fract_z
_atom_site_occupancy
_atom_site_U_iso_or_equiv
Mg1 0.00000 0.50000 0.50000 1.00000 0.00870
Mg2 0.25000 0.00000 0.21750 0.96200 0.00710
Fe2 0.25000 0.00000 0.21750 0.03800 0.00710
Si 0.25000 0.50000 0.86420 1.00000 0.00510
O1 0.25000 0.00000 0.46930 1.00000 0.00800
O2 0.25000 0.00000 0.96280 1.00000 0.00560
O3 0.00910 0.50000 0.75830 1.00000 0.00710

loop_
_cod_related_entry_id
_cod_related_entry_database
_cod_related_entry_code
1 AMCSD 0020922
